data_1532208
loop_
_publ_author_name
'Schoolaert, S.'
'Jung, W.'

_publ_section_title
;
 Synthese und Kristallstrukturen der Calcium-Iridiumsilicide Ca3 Ir4 Si4
 und Ca2 Ir2 Si
;
_journal_name_full 'Zeitschrift fuer Anorganische und Allgemeine Chemie'
_journal_page_first 1806
_journal_page_last 1810
_journal_volume 628
_journal_year 2002
_chemical_formula_sum 'Ca3 Ir4 Si4'
_space_group_IT_number 217
_symmetry_space_group_name_Hall 'I -4 2 3'
_symmetry_space_group_name_H-M 'I -4 3 m'
_cell_angle_alpha 90
_cell_angle_beta 90
_cell_angle_gamma 90
_cell_formula_units_Z 2
_cell_length_a 7.4171
_cell_length_b 7.4171
_cell_length_c 7.4171
_cell_volume 408.040
_citation_journal_id_ASTM ZAACAB
_cod_data_source_file Schoolaert_ZAACAB_2002_983.cif
_cod_data_source_block Ca3Ir4Si4
_cod_original_cell_volume 408.0397
_cod_database_code 1532208

loop_
_symmetry_equiv_pos_as_xyz
x,y,z
y,-x,-z
-x,-y,z
-y,x,-z
x,-y,-z
-y,-x,z
-x,y,-z
y,x,z
z,x,y
x,-z,-y
-z,-x,y
-x,z,-y
z,-x,-y
-x,-z,y
-z,x,-y
x,z,y
y,z,x
y,-z,-x
-z,-y,x
-y,z,-x
z,y,x
-y,-z,x
-z,y,-x
z,-y,-x
x+1/2,y+1/2,z+1/2
y+1/2,-x+1/2,-z+1/2
-x+1/2,-y+1/2,z+1/2
-y+1/2,x+1/2,-z+1/2
x+1/2,-y+1/2,-z+1/2
-y+1/2,-x+1/2,z+1/2
-x+1/2,y+1/2,-z+1/2
y+1/2,x+1/2,z+1/2
z+1/2,x+1/2,y+1/2
x+1/2,-z+1/2,-y+1/2
-z+1/2,-x+1/2,y+1/2
-x+1/2,z+1/2,-y+1/2
z+1/2,-x+1/2,-y+1/2
-x+1/2,-z+1/2,y+1/2
-z+1/2,x+1/2,-y+1/2
x+1/2,z+1/2,y+1/2
y+1/2,z+1/2,x+1/2
y+1/2,-z+1/2,-x+1/2
-z+1/2,-y+1/2,x+1/2
-y+1/2,z+1/2,-x+1/2
z+1/2,y+1/2,x+1/2
-y+1/2,-z+1/2,x+1/2
-z+1/2,y+1/2,-x+1/2
z+1/2,-y+1/2,-x+1/2

loop_
_atom_site_label
_atom_site_type_symbol
_atom_site_fract_x
_atom_site_fract_y
_atom_site_fract_z
_atom_site_occupancy
_atom_site_U_iso_or_equiv
Si1 Si 0.8156 0.8156 0.8156 1 0.0
Ir1 Ir 0.63781 0.63781 0.63781 1 0.0
Ca1 Ca 0 0.5 0.5 1 0.0
